data_4326132
loop_
_publ_author_name
'Laura Ion'
'Sonia Nieto'
'Julio P\'erez'
'Luc\'ia Riera'
'V\'ictor Riera'
'Jes\'us D\'iaz'
'Ram\'on L\'opez'
'Kirsty M. Anderson'
'Jonathan W. Steed'

_publ_contact_author
;    LUCIA RIERA
     Instituto de S\'intesis Qu\'imica y Cat\'alisis Homog\'enea (ISQCH) 
     Universidad de Zaragoza-CSIC
     C/ Pedro Cerbuna, 12
     50009 Zaragoza  
     SPAIN
;
_publ_contact_author_email riera@unizar.es
_publ_contact_author_fax +34-85-103446
_publ_contact_author_phone +34-85-102985
_publ_section_title
;
 Two Different Hydrogen Bond Donor Ligands Together: A Selectivity
 Improvement in Organometallic {Re(CO)3} Anion Hosts
;
_journal_name_full 'Inorganic Chemistry'
_journal_page_first 8524
_journal_page_last 8531
_journal_paper_doi 10.1021/ic201120s
_journal_volume 50
_journal_year 2011
_chemical_formula_moiety 'C18 H20 N6 O4 Re, Br'
_chemical_formula_sum 'C18 H20 Br N6 O4 Re'
_chemical_formula_weight 650.51
_chemical_name_systematic
; 
 ? 
;
_space_group_IT_number 14
_symmetry_cell_setting monoclinic
_symmetry_space_group_name_Hall '-P 2ybc'
_symmetry_space_group_name_H-M 'P 1 21/c 1'
_atom_sites_solution_hydrogens geom
_atom_sites_solution_primary direct
_atom_sites_solution_secondary difmap
_audit_creation_method SHELXL-97
_cell_angle_alpha 90.00
_cell_angle_beta 103.27(3)
_cell_angle_gamma 90.00
_cell_formula_units_Z 4
_cell_length_a 17.646(4)
_cell_length_b 9.6410(19)
_cell_length_c 12.888(3)
_cell_measurement_temperature 120(2)
_cell_volume 2134.0(9)
_computing_cell_refinement 'HKL Scalepack (Otwinowski & Minor 1997)'
_computing_data_collection 'Collect (Nonius BV, 1997-2000)'
_computing_data_reduction 'HKL Denzo and Scalepack (Otwinowski & Minor 1997)'
_computing_molecular_graphics X-Seed
_computing_publication_material X-Seed
_computing_structure_refinement 'SHELXL-97 (Sheldrick, 1997)'
_computing_structure_solution 'SHELXS-97 (Sheldrick, 1990)'
_diffrn_ambient_temperature 120(2)
_diffrn_measured_fraction_theta_full 0.925
_diffrn_measured_fraction_theta_max 0.925
_diffrn_measurement_device_type KappaCCD
_diffrn_measurement_method CCD
_diffrn_radiation_monochromator graphite
_diffrn_radiation_source 'fine-focus sealed tube'
_diffrn_radiation_type MoK\a
_diffrn_radiation_wavelength 0.71073
_diffrn_reflns_av_R_equivalents 0.0401
_diffrn_reflns_av_sigmaI/netI 0.0319
_diffrn_reflns_limit_h_max 26
_diffrn_reflns_limit_h_min -26
_diffrn_reflns_limit_k_max 13
_diffrn_reflns_limit_k_min -14
_diffrn_reflns_limit_l_max 18
_diffrn_reflns_limit_l_min -18
_diffrn_reflns_number 37286
_diffrn_reflns_theta_full 32.81
_diffrn_reflns_theta_max 32.81
_diffrn_reflns_theta_min 3.06
_exptl_absorpt_coefficient_mu 7.604
_exptl_absorpt_correction_T_max 0.604
_exptl_absorpt_correction_T_min 0.551
_exptl_absorpt_correction_type multi-scan
_exptl_absorpt_process_details
;
multi-scan from symmetry-related measurements 
 Sortav (Blessing 1995)
;
_exptl_crystal_colour colourless
_exptl_crystal_density_diffrn 2.025
_exptl_crystal_description block
_exptl_crystal_F_000 1248
_exptl_crystal_size_max 0.30
_exptl_crystal_size_mid 0.20
_exptl_crystal_size_min 0.10
_refine_diff_density_max 0.910
_refine_diff_density_min -1.926
_refine_diff_density_rms 0.264
_refine_ls_extinction_method none
_refine_ls_goodness_of_fit_ref 1.072
_refine_ls_hydrogen_treatment mixed
_refine_ls_matrix_type full
_refine_ls_number_parameters 278
_refine_ls_number_reflns 7323
_refine_ls_number_restraints 0
_refine_ls_restrained_S_all 1.072
_refine_ls_R_factor_all 0.0360
_refine_ls_R_factor_gt 0.0271
_refine_ls_shift/su_max 0.001
_refine_ls_shift/su_mean 0.000
_refine_ls_structure_factor_coef Fsqd
_refine_ls_weighting_details 'calc w=1/[\s^2^(Fo^2^)+(0.0273P)^2^+3.8941P] where P=(Fo^2^+2Fc^2^)/3'
_refine_ls_weighting_scheme calc
_refine_ls_wR_factor_gt 0.0619
_refine_ls_wR_factor_ref 0.0648
_reflns_number_gt 6390
_reflns_number_total 7323
_reflns_threshold_expression >2sigma(I)
_cod_data_source_file ic201120s_si_002_5.cif
_cod_data_source_block c:5-Br
_cod_original_cell_volume 2134.0(7)
_cod_database_code 4326132

loop_
_symmetry_equiv_pos_as_xyz
'x, y, z'
'-x, y+1/2, -z+1/2'
'-x, -y, -z'
'x, -y-1/2, z-1/2'

loop_
_atom_site_label
_atom_site_type_symbol
_atom_site_fract_x
_atom_site_fract_y
_atom_site_fract_z
_atom_site_U_iso_or_equiv
_atom_site_adp_type
_atom_site_occupancy
_atom_site_symmetry_multiplicity
_atom_site_calc_flag
_atom_site_refinement_flags
Re1 Re 0.125600(6) 0.398366(10) 0.297415(8) 0.01399(4) Uani 1 1 d .
Br1 Br 0.431446(18) 0.25800(3) 0.35241(3) 0.02558(7) Uani 1 1 d .
O1 O 0.09997(15) 0.6822(2) 0.3894(2) 0.0318(5) Uani 1 1 d .
O2 O 0.02294(14) 0.2578(2) 0.42898(19) 0.0276(5) Uani 1 1 d .
O3 O -0.02433(14) 0.4525(3) 0.1272(2) 0.0326(5) Uani 1 1 d .
O4 O 0.28185(15) -0.2409(2) 0.3082(2) 0.0297(5) Uani 1 1 d .
N1 N 0.19648(14) 0.4760(2) 0.19205(18) 0.0156(4) Uani 1 1 d .
N2 N 0.29665(15) 0.5275(3) 0.12385(19) 0.0197(5) Uani 1 1 d .
N3 N 0.23096(14) 0.3835(2) 0.42537(19) 0.0149(4) Uani 1 1 d .
N4 N 0.33888(14) 0.4431(3) 0.53874(18) 0.0179(4) Uani 1 1 d .
N5 N 0.15381(13) 0.1896(2) 0.23960(18) 0.0149(4) Uani 1 1 d .
N6 N 0.36323(16) -0.0579(3) 0.3353(2) 0.0210(5) Uani 1 1 d .
C1 C 0.10855(18) 0.5769(3) 0.3526(3) 0.0200(5) Uani 1 1 d .
C2 C 0.06243(17) 0.3120(3) 0.3815(2) 0.0190(5) Uani 1 1 d .
C3 C 0.03212(18) 0.4276(3) 0.1886(3) 0.0211(6) Uani 1 1 d .
C4 C 0.27290(17) 0.4629(3) 0.2030(2) 0.0171(5) Uani 1 1 d .
H4 H 0.3064 0.4142 0.2595 0.021 Uiso 1 1 calc R
C5 C 0.17078(18) 0.5527(3) 0.0993(2) 0.0190(5) Uani 1 1 d .
H5 H 0.1183 0.5788 0.0698 0.023 Uiso 1 1 calc R
C6 C 0.2326(2) 0.5843(3) 0.0575(2) 0.0220(6) Uani 1 1 d .
H6 H 0.2315 0.6360 -0.0056 0.026 Uiso 1 1 calc R
C7 C 0.3778(2) 0.5337(4) 0.1149(3) 0.0323(7) Uani 1 1 d .
H7A H 0.3826 0.4888 0.0484 0.048 Uiso 1 1 calc R
H7B H 0.4109 0.4855 0.1756 0.048 Uiso 1 1 calc R
H7C H 0.3941 0.6308 0.1145 0.048 Uiso 1 1 calc R
C8 C 0.28776(17) 0.4766(3) 0.4480(2) 0.0173(5) Uani 1 1 d .
H8 H 0.2917 0.5560 0.4059 0.021 Uiso 1 1 calc R
C9 C 0.24662(16) 0.2872(3) 0.5073(2) 0.0161(5) Uani 1 1 d .
H9 H 0.2155 0.2088 0.5137 0.019 Uiso 1 1 calc R
C10 C 0.31378(17) 0.3233(3) 0.5770(2) 0.0185(5) Uani 1 1 d .
H10 H 0.3385 0.2749 0.6399 0.022 Uiso 1 1 calc R
C11 C 0.41273(19) 0.5139(4) 0.5823(3) 0.0287(7) Uani 1 1 d .
H11A H 0.4536 0.4737 0.5515 0.043 Uiso 1 1 calc R
H11B H 0.4267 0.5026 0.6600 0.043 Uiso 1 1 calc R
H11C H 0.4073 0.6129 0.5647 0.043 Uiso 1 1 calc R
C12 C 0.10009(17) 0.1329(3) 0.1598(2) 0.0192(5) Uani 1 1 d .
H12 H 0.0558 0.1866 0.1275 0.023 Uiso 1 1 calc R
C13 C 0.10637(18) 0.0001(3) 0.1228(2) 0.0232(6) Uani 1 1 d .
H13 H 0.0678 -0.0353 0.0649 0.028 Uiso 1 1 calc R
C14 C 0.16914(18) -0.0806(3) 0.1705(3) 0.0210(6) Uani 1 1 d .
H14 H 0.1731 -0.1739 0.1487 0.025 Uiso 1 1 calc R
C15 C 0.22657(17) -0.0230(3) 0.2511(2) 0.0162(5) Uani 1 1 d .
C16 C 0.21769(16) 0.1130(3) 0.2824(2) 0.0153(5) Uani 1 1 d .
H16 H 0.2578 0.1535 0.3357 0.018 Uiso 1 1 calc R
C17 C 0.29334(18) -0.1159(3) 0.3017(2) 0.0186(5) Uani 1 1 d .
C18 C 0.4321(2) -0.1404(4) 0.3777(3) 0.0283(7) Uani 1 1 d .
H18A H 0.4187 -0.2161 0.4209 0.042 Uiso 1 1 calc R
H18B H 0.4721 -0.0817 0.4221 0.042 Uiso 1 1 calc R
H18C H 0.4519 -0.1790 0.3187 0.042 Uiso 1 1 calc R
H6N H 0.367(2) 0.018(5) 0.330(3) 0.032(11) Uiso 1 1 d .

loop_
_atom_site_aniso_label
_atom_site_aniso_U_11
_atom_site_aniso_U_22
_atom_site_aniso_U_33
_atom_site_aniso_U_23
_atom_site_aniso_U_13
_atom_site_aniso_U_12
Re1 0.01480(6) 0.00930(5) 0.01715(6) 0.00005(3) 0.00220(4) 0.00122(3)
Br1 0.02393(15) 0.02174(15) 0.02770(15) -0.00007(11) -0.00106(11) -0.00143(11)
O1 0.0335(13) 0.0174(11) 0.0460(14) -0.0078(10) 0.0122(11) 0.0037(9)
O2 0.0318(12) 0.0209(11) 0.0341(12) -0.0009(9) 0.0156(10) -0.0032(9)
O3 0.0245(12) 0.0215(11) 0.0432(14) 0.0052(10) -0.0099(10) -0.0012(9)
O4 0.0364(13) 0.0112(9) 0.0380(13) 0.0020(9) 0.0016(10) 0.0023(9)
N1 0.0202(11) 0.0100(10) 0.0154(10) 0.0001(8) 0.0014(8) 0.0008(8)
N2 0.0247(12) 0.0154(11) 0.0195(11) -0.0004(9) 0.0063(9) -0.0020(9)
N3 0.0188(11) 0.0097(10) 0.0159(10) -0.0002(8) 0.0031(8) 0.0006(8)
N4 0.0215(12) 0.0168(11) 0.0149(10) -0.0011(9) 0.0034(9) -0.0047(9)
N5 0.0159(10) 0.0115(10) 0.0167(10) 0.0015(8) 0.0028(8) 0.0000(8)
N6 0.0226(13) 0.0142(11) 0.0252(13) 0.0038(10) 0.0033(10) 0.0031(10)
C1 0.0211(13) 0.0119(12) 0.0275(15) -0.0003(10) 0.0066(11) 0.0016(10)
C2 0.0212(13) 0.0125(12) 0.0242(13) -0.0005(10) 0.0066(11) 0.0016(10)
C3 0.0204(14) 0.0124(12) 0.0288(15) 0.0002(11) 0.0020(11) 0.0001(10)
C4 0.0217(13) 0.0136(12) 0.0161(12) -0.0002(9) 0.0044(10) -0.0014(10)
C5 0.0249(14) 0.0138(12) 0.0162(12) 0.0017(10) 0.0003(10) 0.0023(10)
C6 0.0343(17) 0.0139(12) 0.0174(13) 0.0014(10) 0.0051(12) 0.0023(11)
C7 0.0303(17) 0.039(2) 0.0302(17) 0.0035(15) 0.0134(13) -0.0051(15)
C8 0.0228(13) 0.0138(12) 0.0155(12) -0.0012(9) 0.0050(10) -0.0021(10)
C9 0.0199(13) 0.0127(11) 0.0158(12) 0.0023(9) 0.0041(10) -0.0002(10)
C10 0.0214(13) 0.0164(12) 0.0170(12) 0.0039(10) 0.0034(10) -0.0001(10)
C11 0.0260(16) 0.0331(17) 0.0247(15) -0.0030(13) 0.0013(12) -0.0135(13)
C12 0.0165(13) 0.0186(13) 0.0211(13) -0.0010(10) 0.0015(10) 0.0006(10)
C13 0.0229(14) 0.0190(14) 0.0260(14) -0.0073(11) 0.0021(11) -0.0050(11)
C14 0.0226(14) 0.0145(12) 0.0264(15) -0.0049(11) 0.0063(11) -0.0037(10)
C15 0.0218(13) 0.0113(11) 0.0163(12) 0.0004(9) 0.0059(10) 0.0000(10)
C16 0.0185(13) 0.0117(11) 0.0152(12) -0.0005(9) 0.0029(10) 0.0008(9)
C17 0.0252(14) 0.0126(12) 0.0184(13) 0.0003(10) 0.0056(11) 0.0047(10)
C18 0.0275(16) 0.0291(16) 0.0275(16) 0.0017(13) 0.0047(13) 0.0104(13)

loop_
_atom_type_symbol
_atom_type_description
_atom_type_scat_dispersion_real
_atom_type_scat_dispersion_imag
_atom_type_scat_source
C C 0.0033 0.0016 'International Tables Vol C Tables 4.2.6.8 and 6.1.1.4'
H H 0.0000 0.0000 'International Tables Vol C Tables 4.2.6.8 and 6.1.1.4'
N N 0.0061 0.0033 'International Tables Vol C Tables 4.2.6.8 and 6.1.1.4'
O O 0.0106 0.0060 'International Tables Vol C Tables 4.2.6.8 and 6.1.1.4'
Br Br -0.2901 2.4595 'International Tables Vol C Tables 4.2.6.8 and 6.1.1.4'
Re Re -1.0185 7.2310 'International Tables Vol C Tables 4.2.6.8 and 6.1.1.4'

loop_
_geom_angle_atom_site_label_1
_geom_angle_atom_site_label_2
_geom_angle_atom_site_label_3
_geom_angle
C1 Re1 C2 91.09(12)
C1 Re1 C3 87.54(13)
C2 Re1 C3 87.89(13)
C1 Re1 N1 94.83(11)
C2 Re1 N1 173.88(10)
C3 Re1 N1 90.82(11)
C1 Re1 N3 87.58(11)
C2 Re1 N3 92.82(11)
C3 Re1 N3 175.08(10)
N1 Re1 N3 88.98(9)
C1 Re1 N5 176.12(11)
C2 Re1 N5 90.02(10)
C3 Re1 N5 96.21(11)
N1 Re1 N5 84.16(8)
N3 Re1 N5 88.66(8)
C4 N1 C5 105.3(2)
C4 N1 Re1 127.94(18)
C5 N1 Re1 126.73(19)
C4 N2 C6 107.7(3)
C4 N2 C7 124.1(3)
C6 N2 C7 128.2(3)
C8 N3 C9 106.1(2)
C8 N3 Re1 126.12(19)
C9 N3 Re1 127.21(18)
C8 N4 C10 108.0(2)
C8 N4 C11 125.7(3)
C10 N4 C11 126.0(3)
C12 N5 C16 117.7(2)
C12 N5 Re1 116.63(18)
C16 N5 Re1 125.57(18)
C17 N6 C18 121.7(3)
O1 C1 Re1 177.4(3)
O2 C2 Re1 177.6(3)
O3 C3 Re1 175.7(3)
N1 C4 N2 111.2(2)
C6 C5 N1 109.1(3)
C5 C6 N2 106.7(3)
N3 C8 N4 110.6(2)
C10 C9 N3 108.9(2)
C9 C10 N4 106.5(2)
N5 C12 C13 122.9(3)
C14 C13 C12 119.3(3)
C13 C14 C15 118.8(3)
C14 C15 C16 118.8(3)
C14 C15 C17 116.8(2)
C16 C15 C17 124.4(3)
N5 C16 C15 122.3(3)
O4 C17 N6 123.0(3)
O4 C17 C15 119.3(3)
N6 C17 C15 117.7(2)

loop_
_geom_bond_atom_site_label_1
_geom_bond_atom_site_label_2
_geom_bond_distance
Re1 C1 1.912(3)
Re1 C2 1.915(3)
Re1 C3 1.925(3)
Re1 N1 2.179(2)
Re1 N3 2.188(3)
Re1 N5 2.241(2)
O1 C1 1.145(4)
O2 C2 1.153(4)
O3 C3 1.147(4)
O4 C17 1.229(3)
N1 C4 1.329(4)
N1 C5 1.390(3)
N2 C4 1.341(4)
N2 C6 1.366(4)
N2 C7 1.463(4)
N3 C8 1.327(4)
N3 C9 1.385(3)
N4 C8 1.342(4)
N4 C10 1.369(4)
N4 C11 1.464(4)
N5 C12 1.345(4)
N5 C16 1.355(3)
N6 C17 1.333(4)
N6 C18 1.450(4)
C5 C6 1.356(4)
C9 C10 1.358(4)
C12 C13 1.379(4)
C13 C14 1.378(4)
C14 C15 1.390(4)
C15 C16 1.391(4)
C15 C17 1.504(4)
